data_4313341
loop_
_publ_author_name
'Pierre Mialane'
'Laurent Lisnard'
'Alain Mallard'
'J\'er\^ome Marrot'
'Elisabeth Antic-Fidancev'
'Patrick Aschehoug'
'Daniel Vivien'
'Francis S\'echeresse'

_publ_contact_author
;
        Pr. F. Secheresse
        Institut Lavoisier, IREM, UMR CNRS C 8637
        Universit\'e de Versailles Saint-Quentin-en-Yvelines
        45 Avenue des Etats Unis
        78035 Versailles cedex
        France
;
_publ_contact_author_email Secheres@chimie.uvsq.fr
_publ_contact_author_fax '(33) 1 39 25 43 81'
_publ_contact_author_phone '(33) 1 39 25 43 83'
_publ_section_title
;
 Solid-State and Solution Studies of {Lnn(SiW11O39)} Polyoxoanions: An
 Example of Building Block Condensation Dependent on the Nature of the
 Rare Earth
;
_journal_name_full 'Inorganic Chemistry'
_journal_page_first 2102
_journal_page_last 2108
_journal_paper_doi 10.1021/ic020486f
_journal_volume 42
_journal_year 2003
_chemical_formula_sum 'Cs4 K O44 Si W11 Yb'
_chemical_formula_weight 3498.22
_chemical_name_systematic
;
   ?
;
_space_group_IT_number 31
_symmetry_cell_setting orthorhombic
_symmetry_space_group_name_Hall 'P 2ac -2'
_symmetry_space_group_name_H-M 'P m n 21'
_atom_sites_solution_hydrogens geom
_atom_sites_solution_primary direct
_atom_sites_solution_secondary difmap
_audit_creation_method SHELXL-97
_cell_angle_alpha 90.00
_cell_angle_beta 90.00
_cell_angle_gamma 90.00
_cell_formula_units_Z 2
_cell_length_a 16.4189(2)
_cell_length_b 12.9208(2)
_cell_length_c 11.29910(10)
_cell_measurement_reflns_used 15260
_cell_measurement_temperature 296(2)
_cell_volume 2397.05(5)
_computing_cell_refinement 'Bruker SMART'
_computing_data_collection 'Bruker SMART'
_computing_data_reduction 'Bruker SHELXTL'
_computing_molecular_graphics 'Diamond Brandenburg'
_computing_publication_material 'Bruker SHELXTL'
_computing_structure_refinement 'SHELXL-97 (Sheldrick, 1997)'
_computing_structure_solution 'SHELXS-97 (Sheldrick, 1990)'
_diffrn_ambient_temperature 296(2)
_diffrn_measured_fraction_theta_full 0.927
_diffrn_measured_fraction_theta_max 0.927
_diffrn_measurement_device_type 'CCD area detector'
_diffrn_measurement_method 'phi and omega scans'
_diffrn_radiation_monochromator graphite
_diffrn_radiation_source 'fine-focus sealed tube'
_diffrn_radiation_type MoK\a
_diffrn_radiation_wavelength 0.71073
_diffrn_reflns_av_R_equivalents 0.0691
_diffrn_reflns_av_sigmaI/netI 0.0793
_diffrn_reflns_limit_h_max 22
_diffrn_reflns_limit_h_min -22
_diffrn_reflns_limit_k_max 15
_diffrn_reflns_limit_k_min -18
_diffrn_reflns_limit_l_max 15
_diffrn_reflns_limit_l_min -14
_diffrn_reflns_number 16808
_diffrn_reflns_theta_full 29.97
_diffrn_reflns_theta_max 29.97
_diffrn_reflns_theta_min 1.58
_diffrn_standards_decay_% 0
_diffrn_standards_interval_count 0
_diffrn_standards_interval_time 0
_diffrn_standards_number 0
_exptl_absorpt_coefficient_mu 31.406
_exptl_absorpt_correction_T_max 0.2545
_exptl_absorpt_correction_T_min 0.0332
_exptl_absorpt_correction_type multi-scan
_exptl_absorpt_process_details 'SADABS (Sheldrick, 1996)'
_exptl_crystal_colour white
_exptl_crystal_density_diffrn 4.847
_exptl_crystal_density_method 'not measured'
_exptl_crystal_description needle
_exptl_crystal_F_000 2978
_exptl_crystal_size_max 0.34
_exptl_crystal_size_mid 0.10
_exptl_crystal_size_min 0.06
_refine_diff_density_max 5.521
_refine_diff_density_min -2.988
_refine_diff_density_rms 0.640
_refine_ls_abs_structure_details 'Flack H D (1983), Acta Cryst. A39, 876-881'
_refine_ls_abs_structure_Flack 0.03(2)
_refine_ls_extinction_coef 0.00188(10)
_refine_ls_extinction_expression Fc^*^=kFc[1+0.001xFc^2^\l^3^/sin(2\q)]^-1/4^
_refine_ls_extinction_method SHELXL
_refine_ls_goodness_of_fit_ref 1.103
_refine_ls_hydrogen_treatment mixed
_refine_ls_matrix_type full
_refine_ls_number_parameters 301
_refine_ls_number_reflns 6120
_refine_ls_number_restraints 1
_refine_ls_restrained_S_all 1.103
_refine_ls_R_factor_all 0.0612
_refine_ls_R_factor_gt 0.0569
_refine_ls_shift/su_max 0.000
_refine_ls_shift/su_mean 0.000
_refine_ls_structure_factor_coef Fsqd
_refine_ls_weighting_details 'calc w=1/[\s^2^(Fo^2^)+(0.0825P)^2^+25.5293P] where P=(Fo^2^+2Fc^2^)/3'
_refine_ls_weighting_scheme calc
_refine_ls_wR_factor_gt 0.1479
_refine_ls_wR_factor_ref 0.1504
_reflns_number_gt 5647
_reflns_number_total 6120
_reflns_threshold_expression >2sigma(I)
_cod_data_source_file ic020486f_1.cif
_cod_data_source_block 1
_cod_depositor_comments
;
The following automatic conversions were performed:

'_symmetry_cell_setting' value 'Orthorhombic' changed to
'orthorhombic' according to the built-in table from CIF Core
dictionary named 'cif_core.dic' version 2.4.1 from 2010-06-29.

Automatic conversion script
Id: cif_fix_values 1646 2011-03-28 12:23:43Z adriana 
;
_cod_database_code 4313341

loop_
_symmetry_equiv_pos_as_xyz
'x, y, z'
'-x+1/2, -y, z+1/2'
'x+1/2, -y, z+1/2'
'-x, y, z'

loop_
_atom_site_label
_atom_site_type_symbol
_atom_site_fract_x
_atom_site_fract_y
_atom_site_fract_z
_atom_site_U_iso_or_equiv
_atom_site_adp_type
_atom_site_occupancy
_atom_site_symmetry_multiplicity
_atom_site_calc_flag
_atom_site_refinement_flags
_atom_site_disorder_assembly
_atom_site_disorder_group
W1 W 0.39823(5) 0.52335(7) -0.22233(8) 0.02104(19) Uani 1 1 d . . .
W2 W 0.5000 0.68736(9) -0.40047(10) 0.0187(2) Uani 1 2 d S . .
W3 W 0.28735(5) 0.74733(7) -0.10131(9) 0.0251(2) Uani 1 1 d . . .
W4 W 0.39861(5) 0.57140(7) 0.10609(8) 0.02104(19) Uani 1 1 d . . .
W5 W 0.38682(6) 0.91266(7) -0.27727(8) 0.0236(2) Uani 1 1 d . . .
W6 W 0.38906(6) 0.94861(7) 0.02187(8) 0.0247(2) Uani 1 1 d . . .
Si Si 0.5000 0.7355(6) -0.0900(8) 0.0155(13) Uani 1 2 d S . .
Yb Yb 0.5000 0.77586(10) 0.25926(12) 0.0236(3) Uani 1 2 d S . .
Cs1 Cs 0.21822(14) 0.80293(14) 0.2413(2) 0.0510(5) Uani 1 1 d . . .
Cs2 Cs 0.31254(12) 0.52254(17) -0.57160(17) 0.0495(5) Uani 1 1 d . . .
K1 K 0.340(2) 1.028(3) 0.345(3) 0.056(7) Uiso 0.25 1 d P . .
K2 K 0.5000 0.272(2) 0.243(2) 0.069(6) Uiso 0.50 2 d SP . .
O1 O 0.3323(10) 0.4289(13) -0.2594(15) 0.028(3) Uani 1 1 d . . .
O2 O 0.4048(17) 0.852(2) 0.3826(18) 0.073(9) Uani 1 1 d . . .
O3 O 0.4051(9) 0.5110(12) -0.0603(15) 0.023(3) Uani 1 1 d . . .
O4 O 0.5000 0.4517(15) -0.240(2) 0.022(4) Uani 1 2 d S . .
O5 O 0.3239(9) 0.6376(12) -0.1977(14) 0.024(3) Uani 1 1 d . . .
O6 O 0.4193(9) 0.5816(12) -0.3772(14) 0.025(3) Uani 1 1 d . . .
O7 O 0.5000 0.651(2) -0.1986(18) 0.032(5) Uani 1 2 d S . .
O8 O 0.5000 0.6902(18) -0.554(2) 0.024(4) Uani 1 2 d S . .
O9 O 0.4224(10) 0.7872(13) -0.3645(13) 0.024(3) Uani 1 1 d . . .
O10 O 0.1876(10) 0.7246(16) -0.0927(19) 0.041(5) Uani 1 1 d . . .
O11 O 0.3263(10) 0.6661(13) 0.0298(14) 0.028(3) Uani 1 1 d . . .
O12 O 0.2896(9) 0.8346(12) -0.2376(13) 0.024(3) Uani 1 1 d . . .
O13 O 0.2892(9) 0.8726(12) -0.0056(14) 0.024(3) Uani 1 1 d . . .
O14 O 0.4187(9) 0.8097(10) -0.1083(15) 0.022(3) Uani 1 1 d . . .
O15 O 0.3332(13) 0.4790(15) 0.1552(15) 0.039(4) Uani 1 1 d . . .
O16 O 0.4041(9) 0.6518(11) 0.2292(16) 0.024(3) Uani 1 1 d . . .
O17 O 0.5000 0.4945(16) 0.1287(19) 0.021(4) Uani 1 2 d S . .
O18 O 0.5000 0.6755(16) 0.0338(17) 0.018(4) Uani 1 2 d S . .
O19 O 0.3535(13) 0.9884(13) -0.3926(17) 0.035(4) Uani 1 1 d . . .
O20 O 0.3693(10) 0.9950(12) -0.1488(14) 0.026(3) Uani 1 1 d . . .
O21 O 0.5000 0.9460(17) -0.274(2) 0.025(4) Uani 1 2 d S . .
O22 O 0.3525(14) 1.0574(15) 0.097(2) 0.048(5) Uani 1 1 d . . .
O23 O 0.4131(11) 0.8692(13) 0.1404(14) 0.029(3) Uani 1 1 d . . .
O24 O 0.5000 0.988(2) -0.007(2) 0.034(5) Uani 1 2 d S . .
O1W O 0.5000 0.116(5) 0.451(5) 0.042(13) Uiso 0.50 2 d SP . .
O2W O 0.226(3) 0.750(4) -0.469(5) 0.062(13) Uiso 0.50 1 d P . .
O3W O 0.5000 0.275(6) 0.029(7) 0.060(18) Uiso 0.50 2 d SP . .
O4W O 0.5000 1.186(7) -0.211(8) 0.08(2) Uiso 0.50 2 d SP . .
O5W O 0.5000 0.397(6) 0.469(7) 0.064(19) Uiso 0.50 2 d SP . .

loop_
_atom_site_aniso_label
_atom_site_aniso_U_11
_atom_site_aniso_U_22
_atom_site_aniso_U_33
_atom_site_aniso_U_23
_atom_site_aniso_U_13
_atom_site_aniso_U_12
W1 0.0210(4) 0.0169(4) 0.0252(4) -0.0016(3) -0.0004(3) -0.0052(3)
W2 0.0218(5) 0.0134(5) 0.0207(5) 0.0007(4) 0.000 0.000
W3 0.0180(4) 0.0250(4) 0.0324(5) 0.0023(3) 0.0007(3) 0.0039(3)
W4 0.0213(4) 0.0173(4) 0.0246(4) 0.0017(3) 0.0013(3) -0.0035(3)
W5 0.0285(4) 0.0178(4) 0.0246(4) 0.0024(3) 0.0000(3) 0.0078(3)
W6 0.0325(5) 0.0168(4) 0.0248(4) 0.0000(3) 0.0016(3) 0.0079(3)
Si 0.019(3) 0.006(3) 0.021(4) -0.005(3) 0.000 0.000
Yb 0.0317(7) 0.0155(6) 0.0236(6) 0.0019(5) 0.000 0.000
Cs1 0.0674(13) 0.0269(8) 0.0588(12) 0.0030(8) 0.0150(9) 0.0044(8)
Cs2 0.0505(10) 0.0609(13) 0.0371(9) 0.0039(8) -0.0103(7) -0.0304(9)
O1 0.022(8) 0.036(9) 0.026(8) -0.004(7) -0.006(6) -0.007(6)
O2 0.101(19) 0.10(2) 0.018(9) 0.010(11) 0.005(10) 0.071(17)
O3 0.019(7) 0.018(7) 0.031(8) 0.000(6) -0.002(6) 0.009(6)
O4 0.030(11) 0.010(9) 0.027(11) 0.000(8) 0.000 0.000
O5 0.024(7) 0.021(8) 0.028(8) -0.002(6) 0.002(6) -0.006(6)
O6 0.014(7) 0.028(8) 0.032(9) -0.003(7) -0.010(6) -0.001(5)
O7 0.035(13) 0.048(16) 0.012(9) -0.006(10) 0.000 0.000
O8 0.029(11) 0.020(11) 0.024(10) 0.000(8) 0.000 0.000
O9 0.035(8) 0.020(7) 0.018(7) -0.001(6) 0.005(6) -0.005(6)
O10 0.015(7) 0.060(13) 0.049(11) 0.021(11) 0.002(7) 0.012(7)
O11 0.032(9) 0.027(8) 0.026(8) 0.007(7) 0.014(6) -0.001(7)
O12 0.022(7) 0.024(7) 0.024(7) -0.008(6) -0.007(6) 0.008(6)
O13 0.020(7) 0.025(8) 0.028(7) 0.004(6) 0.002(6) 0.005(6)
O14 0.022(7) 0.004(6) 0.041(9) -0.009(6) 0.013(6) -0.006(5)
O15 0.060(12) 0.036(10) 0.021(8) -0.008(7) 0.010(8) -0.007(9)
O16 0.026(8) 0.011(6) 0.036(8) -0.004(6) 0.007(6) -0.004(5)
O17 0.015(9) 0.020(10) 0.028(11) 0.011(8) 0.000 0.000
O18 0.018(9) 0.018(10) 0.017(9) 0.008(7) 0.000 0.000
O19 0.058(12) 0.016(7) 0.033(8) 0.002(7) -0.009(8) 0.010(7)
O20 0.037(9) 0.014(7) 0.029(8) 0.000(6) -0.002(7) -0.002(6)
O21 0.021(10) 0.023(11) 0.032(11) -0.005(9) 0.000 0.000
O22 0.046(12) 0.026(9) 0.073(14) -0.009(10) 0.010(11) 0.013(8)
O23 0.042(9) 0.021(8) 0.023(7) 0.003(6) 0.002(7) 0.002(7)
O24 0.040(14) 0.027(13) 0.033(13) -0.009(10) 0.000 0.000

loop_
_atom_type_symbol
_atom_type_description
_atom_type_scat_dispersion_real
_atom_type_scat_dispersion_imag
_atom_type_scat_source
O O 0.0106 0.0060 'International Tables Vol C Tables 4.2.6.8 and 6.1.1.4'
Si Si 0.0817 0.0704 'International Tables Vol C Tables 4.2.6.8 and 6.1.1.4'
K K 0.2009 0.2494 'International Tables Vol C Tables 4.2.6.8 and 6.1.1.4'
Cs Cs -0.3680 2.1192 'International Tables Vol C Tables 4.2.6.8 and 6.1.1.4'
Yb Yb -0.3850 5.5486 'International Tables Vol C Tables 4.2.6.8 and 6.1.1.4'
W W -0.8490 6.8722 'International Tables Vol C Tables 4.2.6.8 and 6.1.1.4'

loop_
_geom_angle_atom_site_label_1
_geom_angle_atom_site_label_2
_geom_angle_atom_site_label_3
_geom_angle
_geom_angle_site_symmetry_1
_geom_angle_site_symmetry_3
_geom_angle_publ_flag
O1 W1 O3 102.9(8) . . ?
O1 W1 O4 100.7(8) . . ?
O3 W1 O4 90.3(8) . . ?
O1 W1 O5 100.5(7) . . ?
O3 W1 O5 87.8(7) . . ?
O4 W1 O5 158.6(7) . . ?
O1 W1 O6 99.9(7) . . ?
O3 W1 O6 157.2(7) . . ?
O4 W1 O6 86.6(8) . . ?
O5 W1 O6 86.9(7) . . ?
O1 W1 O7 171.3(8) . . ?
O3 W1 O7 84.5(7) . . ?
O4 W1 O7 74.6(7) . . ?
O5 W1 O7 84.0(7) . . ?
O6 W1 O7 72.8(7) . . ?
O1 W1 Cs2 55.1(6) . 2_565 ?
O3 W1 Cs2 66.9(5) . 2_565 ?
O4 W1 Cs2 138.0(6) . 2_565 ?
O5 W1 Cs2 59.6(4) . 2_565 ?
O6 W1 Cs2 127.7(4) . 2_565 ?
O7 W1 Cs2 133.1(4) . 2_565 ?
O1 W1 Cs2 63.1(6) . . ?
O3 W1 Cs2 163.1(5) . . ?
O4 W1 Cs2 101.3(7) . . ?
O5 W1 Cs2 85.7(5) . . ?
O6 W1 Cs2 37.8(4) . . ?
O7 W1 Cs2 110.2(5) . . ?
Cs2 W1 Cs2 96.48(3) 2_565 . ?
O8 W2 O9 101.8(7) . 4_655 ?
O8 W2 O9 101.8(7) . . ?
O9 W2 O9 86.6(10) 4_655 . ?
O8 W2 O6 98.7(7) . . ?
O9 W2 O6 159.5(6) 4_655 . ?
O9 W2 O6 89.4(7) . . ?
O8 W2 O6 98.7(7) . 4_655 ?
O9 W2 O6 89.4(7) 4_655 4_655 ?
O9 W2 O6 159.5(6) . 4_655 ?
O6 W2 O6 87.2(9) . 4_655 ?
O8 W2 O7 169.6(11) . . ?
O9 W2 O7 85.7(7) 4_655 . ?
O9 W2 O7 85.7(7) . . ?
O6 W2 O7 73.9(7) . . ?
O6 W2 O7 73.9(7) 4_655 . ?
O8 W2 Cs2 63.4(4) . . ?
O9 W2 Cs2 162.2(5) 4_655 . ?
O9 W2 Cs2 87.1(5) . . ?
O6 W2 Cs2 36.8(5) . . ?
O6 W2 Cs2 102.0(5) 4_655 . ?
O7 W2 Cs2 110.4(4) . . ?
O8 W2 Cs2 63.4(4) . 4_655 ?
O9 W2 Cs2 87.1(5) 4_655 4_655 ?
O9 W2 Cs2 162.2(5) . 4_655 ?
O6 W2 Cs2 102.0(5) . 4_655 ?
O6 W2 Cs2 36.8(5) 4_655 4_655 ?
O7 W2 Cs2 110.4(4) . 4_655 ?
Cs2 W2 Cs2 93.88(7) . 4_655 ?
O10 W3 O5 102.4(9) . . ?
O10 W3 O12 99.8(8) . . ?
O5 W3 O12 88.4(6) . . ?
O10 W3 O11 100.7(8) . . ?
O5 W3 O11 85.9(7) . . ?
O12 W3 O11 159.5(7) . . ?
O10 W3 O13 97.4(9) . . ?
O5 W3 O13 160.2(6) . . ?
O12 W3 O13 87.5(6) . . ?
O11 W3 O13 91.2(7) . . ?
O10 W3 O14 169.6(8) . . ?
O5 W3 O14 86.8(6) . . ?
O12 W3 O14 75.4(6) . . ?
O11 W3 O14 84.6(6) . . ?
O13 W3 O14 73.4(5) . . ?
O10 W3 K1 65.4(9) . 2_574 ?
O5 W3 K1 133.4(7) . 2_574 ?
O12 W3 K1 53.3(7) . 2_574 ?
O11 W3 K1 139.2(7) . 2_574 ?
O13 W3 K1 55.8(7) . 2_574 ?
O14 W3 K1 104.8(6) . 2_574 ?
O10 W3 Cs2 54.5(7) . 2_565 ?
O5 W3 Cs2 60.5(5) . 2_565 ?
O12 W3 Cs2 127.7(4) . 2_565 ?
O11 W3 Cs2 65.3(5) . 2_565 ?
O13 W3 Cs2 135.1(4) . 2_565 ?
O14 W3 Cs2 135.7(3) . 2_565 ?
K1 W3 Cs2 119.4(5) 2_574 2_565 ?
O10 W3 Cs1 72.8(8) . . ?
O5 W3 Cs1 139.9(5) . . ?
O12 W3 Cs1 131.6(4) . . ?
O11 W3 Cs1 57.3(5) . . ?
O13 W3 Cs1 48.2(5) . . ?
O14 W3 Cs1 103.3(4) . . ?
K1 W3 Cs1 81.9(5) 2_574 . ?
Cs2 W3 Cs1 87.63(4) 2_565 . ?
O15 W4 O16 101.1(8) . . ?
O15 W4 O11 101.8(9) . . ?
O16 W4 O11 90.6(8) . . ?
O15 W4 O17 98.0(9) . . ?
O16 W4 O17 98.9(9) . . ?
O11 W4 O17 156.0(7) . . ?
O15 W4 O3 93.7(7) . . ?
O16 W4 O3 164.6(7) . . ?
O11 W4 O3 82.1(6) . . ?
O17 W4 O3 83.2(8) . . ?
O15 W4 O18 171.2(8) . . ?
O16 W4 O18 84.1(7) . . ?
O11 W4 O18 85.1(6) . . ?
O17 W4 O18 74.1(6) . . ?
O3 W4 O18 81.8(7) . . ?
O15 W4 Yb 131.0(6) . . ?
O16 W4 Yb 31.3(5) . . ?
O11 W4 Yb 92.0(5) . . ?
O17 W4 Yb 85.2(6) . . ?
O3 W4 Yb 134.9(5) . . ?
O18 W4 Yb 53.1(5) . . ?
O15 W4 Cs2 50.3(6) . 1_556 ?
O16 W4 Cs2 51.5(5) . 1_556 ?
O11 W4 Cs2 107.2(5) . 1_556 ?
O17 W4 Cs2 95.9(6) . 1_556 ?
O3 W4 Cs2 143.7(5) . 1_556 ?
O18 W4 Cs2 133.0(5) . 1_556 ?
Yb W4 Cs2 80.70(4) . 1_556 ?
O15 W4 Cs2 55.2(7) . 2_565 ?
O16 W4 Cs2 126.9(5) . 2_565 ?
O11 W4 Cs2 56.9(5) . 2_565 ?
O17 W4 Cs2 128.3(6) . 2_565 ?
O3 W4 Cs2 59.3(4) . 2_565 ?
O18 W4 Cs2 126.9(4) . 2_565 ?
Yb W4 Cs2 146.43(4) . 2_565 ?
Cs2 W4 Cs2 95.70(3) 1_556 2_565 ?
O15 W4 Cs1 86.6(7) . . ?
O16 W4 Cs1 50.4(5) . . ?
O11 W4 Cs1 46.8(5) . . ?
O17 W4 Cs1 149.1(6) . . ?
O3 W4 Cs1 127.2(4) . . ?
O18 W4 Cs1 102.1(5) . . ?
Yb W4 Cs1 69.43(3) . . ?
Cs2 W4 Cs1 63.67(5) 1_556 . ?
Cs2 W4 Cs1 79.02(5) 2_565 . ?
O19 W5 O20 102.8(8) . . ?
O19 W5 O21 101.2(10) . . ?
O20 W5 O21 90.4(9) . . ?
O19 W5 O12 102.1(8) . . ?
O20 W5 O12 89.4(7) . . ?
O21 W5 O12 156.1(8) . . ?
O19 W5 O9 100.5(7) . . ?
O20 W5 O9 156.7(7) . . ?
O21 W5 O9 84.7(8) . . ?
O12 W5 O9 86.1(6) . . ?
O19 W5 O14 173.8(8) . . ?
O20 W5 O14 73.9(6) . . ?
O21 W5 O14 84.1(8) . . ?
O12 W5 O14 72.9(6) . . ?
O9 W5 O14 82.9(6) . . ?
O19 W5 K1 81.9(9) . 2_574 ?
O20 W5 K1 58.2(7) . 2_574 ?
O21 W5 K1 148.1(8) . 2_574 ?
O12 W5 K1 42.4(6) . 2_574 ?
O9 W5 K1 126.4(7) . 2_574 ?
O14 W5 K1 92.0(6) . 2_574 ?
O19 W5 Cs1 52.4(6) . 2_574 ?
O20 W5 Cs1 50.5(5) . 2_574 ?
O21 W5 Cs1 102.0(6) . 2_574 ?
O12 W5 Cs1 96.2(4) . 2_574 ?
O9 W5 Cs1 152.7(5) . 2_574 ?
O14 W5 Cs1 123.8(3) . 2_574 ?
K1 W5 Cs1 54.7(5) 2_574 2_574 ?
O23 W6 O22 100.4(10) . . ?
O23 W6 O24 94.1(10) . . ?
O22 W6 O24 101.3(10) . . ?
O23 W6 O13 91.0(8) . . ?
O22 W6 O13 101.2(9) . . ?
O24 W6 O13 155.6(9) . . ?
O23 W6 O20 159.8(7) . . ?
O22 W6 O20 99.5(10) . . ?
O24 W6 O20 85.0(9) . . ?
O13 W6 O20 82.1(7) . . ?
O23 W6 O14 89.1(7) . . ?
O22 W6 O14 168.5(10) . . ?
O24 W6 O14 84.2(8) . . ?
O13 W6 O14 72.0(6) . . ?
O20 W6 O14 70.7(6) . . ?
O23 W6 K1 58.5(7) . . ?
O22 W6 K1 42.2(10) . . ?
O24 W6 K1 106.7(9) . . ?
O13 W6 K1 96.3(7) . . ?
O20 W6 K1 140.9(7) . . ?
O14 W6 K1 145.9(6) . . ?
O23 W6 Cs1 55.2(6) . . ?
O22 W6 Cs1 81.1(8) . . ?
O24 W6 Cs1 148.7(8) . . ?
O13 W6 Cs1 45.6(5) . . ?
O20 W6 Cs1 125.7(5) . . ?
O14 W6 Cs1 99.5(3) . . ?
K1 W6 Cs1 54.8(5) . . ?
O18 Si O7 109.4(13) . . ?
O18 Si O14 113.0(8) . 4_655 ?
O7 Si O14 106.9(8) . 4_655 ?
O18 Si O14 113.0(8) . . ?
O7 Si O14 106.9(8) . . ?
O14 Si O14 107.4(10) 4_655 . ?
O16 Yb O16 87.7(8) . 4_655 ?
O16 Yb O23 81.5(6) . . ?
O16 Yb O23 135.4(6) 4_655 . ?
O16 Yb O23 135.4(6) . 4_655 ?
O16 Yb O23 81.5(6) 4_655 4_655 ?
O23 Yb O23 76.7(9) . 4_655 ?
O16 Yb O2 149.2(7) . 4_655 ?
O16 Yb O2 85.6(9) 4_655 4_655 ?
O23 Yb O2 123.1(9) . 4_655 ?
O23 Yb O2 73.1(6) 4_655 4_655 ?
O16 Yb O2 85.6(9) . . ?
O16 Yb O2 149.2(7) 4_655 . ?
O23 Yb O2 73.1(6) . . ?
O23 Yb O2 123.1(9) 4_655 . ?
O2 Yb O2 84.9(15) 4_655 . ?
O16 Yb O8 78.8(6) . 1_556 ?
O16 Yb O8 78.8(6) 4_655 1_556 ?
O23 Yb O8 139.5(5) . 1_556 ?
O23 Yb O8 139.5(5) 4_655 1_556 ?
O2 Yb O8 70.4(7) 4_655 1_556 ?
O2 Yb O8 70.4(7) . 1_556 ?
O16 Yb O18 63.0(5) . . ?
O16 Yb O18 63.0(5) 4_655 . ?
O23 Yb O18 73.6(5) . . ?
O23 Yb O18 73.6(5) 4_655 . ?
O2 Yb O18 136.9(7) 4_655 . ?
O2 Yb O18 136.9(7) . . ?
O8 Yb O18 125.4(7) 1_556 . ?
O16 Yb W4 23.4(4) . . ?
O16 Yb W4 74.3(4) 4_655 . ?
O23 Yb W4 79.4(4) . . ?
O23 Yb W4 113.2(4) 4_655 . ?
O2 Yb W4 157.3(8) 4_655 . ?
O2 Yb W4 107.0(8) . . ?
O8 Yb W4 94.9(5) 1_556 . ?
O18 Yb W4 39.8(3) . . ?
O16 Yb W4 74.3(4) . 4_655 ?
O16 Yb W4 23.4(4) 4_655 4_655 ?
O23 Yb W4 113.2(4) . 4_655 ?
O23 Yb W4 79.4(4) 4_655 4_655 ?
O2 Yb W4 107.0(8) 4_655 4_655 ?
O2 Yb W4 157.3(8) . 4_655 ?
O8 Yb W4 94.9(5) 1_556 4_655 ?
O18 Yb W4 39.8(3) . 4_655 ?
W4 Yb W4 55.59(3) . 4_655 ?
O16 Yb K1 172.9(6) . 4_655 ?
O16 Yb K1 98.4(6) 4_655 4_655 ?
O23 Yb K1 96.4(6) . 4_655 ?
O23 Yb K1 49.8(6) 4_655 4_655 ?
O2 Yb K1 29.4(8) 4_655 4_655 ?
O2 Yb K1 87.3(10) . 4_655 ?
O8 Yb K1 98.8(6) 1_556 4_655 ?
O18 Yb K1 123.0(5) . 4_655 ?
W4 Yb K1 162.8(4) . 4_655 ?
W4 Yb K1 112.7(4) 4_655 4_655 ?
O16 Yb K1 98.4(6) . . ?
O16 Yb K1 172.9(6) 4_655 . ?
O23 Yb K1 49.8(6) . . ?
O23 Yb K1 96.4(6) 4_655 . ?
O2 Yb K1 87.3(9) 4_655 . ?
O2 Yb K1 29.4(8) . . ?
O8 Yb K1 98.8(6) 1_556 . ?
O18 Yb K1 123.0(5) . . ?
W4 Yb K1 112.7(4) . . ?
W4 Yb K1 162.8(4) 4_655 . ?
K1 Yb K1 75.3(9) 4_655 . ?
O1 Cs1 O13 111.8(4) 2_565 . ?
O1 Cs1 O20 131.4(4) 2_565 2_575 ?
O13 Cs1 O20 105.9(4) . 2_575 ?
O1 Cs1 O19 133.6(5) 2_565 2_575 ?
O13 Cs1 O19 59.6(4) . 2_575 ?
O20 Cs1 O19 50.1(4) 2_575 2_575 ?
O1 Cs1 O2W 79.3(10) 2_565 1_556 ?
O13 Cs1 O2W 155.4(9) . 1_556 ?
O20 Cs1 O2W 78.9(10) 2_575 1_556 ?
O19 Cs1 O2W 128.9(10) 2_575 1_556 ?
O1 Cs1 O11 69.1(4) 2_565 . ?
O13 Cs1 O11 49.2(4) . . ?
O20 Cs1 O11 155.0(4) 2_575 . ?
O19 Cs1 O11 106.4(4) 2_575 . ?
O2W Cs1 O11 123.4(10) 1_556 . ?
O1 Cs1 O23 118.6(4) 2_565 . ?
O13 Cs1 O23 46.0(4) . . ?
O20 Cs1 O23 109.5(4) 2_575 . ?
O19 Cs1 O23 88.7(4) 2_575 . ?
O2W Cs1 O23 109.4(10) 1_556 . ?
O11 Cs1 O23 55.4(4) . . ?
O1 Cs1 O2 114.1(6) 2_565 . ?
O13 Cs1 O2 91.6(5) . . ?
O20 Cs1 O2 93.8(5) 2_575 . ?
O19 Cs1 O2 111.7(6) 2_575 . ?
O2W Cs1 O2 63.8(10) 1_556 . ?
O11 Cs1 O2 87.7(5) . . ?
O23 Cs1 O2 46.1(5) . . ?
O1 Cs1 O16 72.9(4) 2_565 . ?
O13 Cs1 O16 79.0(4) . . ?
O20 Cs1 O16 145.6(4) 2_575 . ?
O19 Cs1 O16 136.2(4) 2_575 . ?
O2W Cs1 O16 83.9(10) 1_556 . ?
O11 Cs1 O16 42.9(4) . . ?
O23 Cs1 O16 49.5(4) . . ?
O2 Cs1 O16 51.8(5) . . ?
O1 Cs1 O4W 77.1(14) 2_565 2_575 ?
O13 Cs1 O4W 119.0(15) . 2_575 ?
O20 Cs1 O4W 57.9(14) 2_575 2_575 ?
O19 Cs1 O4W 71.5(15) 2_575 2_575 ?
O2W Cs1 O4W 84.3(17) 1_556 2_575 ?
O11 Cs1 O4W 129.1(15) . 2_575 ?
O23 Cs1 O4W 160.2(15) . 2_575 ?
O2 Cs1 O4W 141.8(15) . 2_575 ?
O16 Cs1 O4W 149.3(14) . 2_575 ?
O1 Cs1 K1 154.0(6) 2_565 . ?
O13 Cs1 K1 81.7(6) . . ?
O20 Cs1 K1 59.0(6) 2_575 . ?
O19 Cs1 K1 72.3(6) 2_575 . ?
O2W Cs1 K1 80.4(11) 1_556 . ?
O11 Cs1 K1 110.0(6) . . ?
O23 Cs1 K1 54.5(6) . . ?
O2 Cs1 K1 41.1(7) . . ?
O16 Cs1 K1 88.9(6) . . ?
O4W Cs1 K1 116.8(15) 2_575 . ?
O1 Cs1 W5 139.3(3) 2_565 2_575 ?
O13 Cs1 W5 81.5(3) . 2_575 ?
O20 Cs1 W5 25.8(3) 2_575 2_575 ?
O19 Cs1 W5 24.3(3) 2_575 2_575 ?
O2W Cs1 W5 104.6(9) 1_556 2_575 ?
O11 Cs1 W5 130.1(3) . 2_575 ?
O23 Cs1 W5 98.6(3) . 2_575 ?
O2 Cs1 W5 103.2(4) . 2_575 ?
O16 Cs1 W5 147.4(2) . 2_575 ?
O4W Cs1 W5 63.3(14) 2_575 2_575 ?
K1 Cs1 W5 62.4(5) . 2_575 ?
O6 Cs2 O15 136.0(5) . 1_554 ?
O6 Cs2 O16 96.4(4) . 1_554 ?
O15 Cs2 O16 49.5(5) 1_554 1_554 ?
O6 Cs2 O10 108.6(5) . 2_564 ?
O15 Cs2 O10 75.5(5) 1_554 2_564 ?
O16 Cs2 O10 118.1(5) 1_554 2_564 ?
O6 Cs2 O1 152.0(4) . 2_564 ?
O15 Cs2 O1 58.3(5) 1_554 2_564 ?
O16 Cs2 O1 77.4(4) 1_554 2_564 ?
O10 Cs2 O1 98.2(4) 2_564 2_564 ?
O6 Cs2 O5 151.8(4) . 2_564 ?
O15 Cs2 O5 63.1(5) 1_554 2_564 ?
O16 Cs2 O5 109.8(4) 1_554 2_564 ?
O10 Cs2 O5 49.8(4) 2_564 2_564 ?
O1 Cs2 O5 49.8(4) 2_564 2_564 ?
O6 Cs2 O2W 76.8(10) . . ?
O15 Cs2 O2W 121.5(10) 1_554 . ?
O16 Cs2 O2W 89.2(10) 1_554 . ?
O10 Cs2 O2W 150.5(10) 2_564 . ?
O1 Cs2 O2W 75.8(10) 2_564 . ?
O5 Cs2 O2W 113.0(9) 2_564 . ?
O6 Cs2 O15 82.0(4) . 2_564 ?
O15 Cs2 O15 141.9(3) 1_554 2_564 ?
O16 Cs2 O15 147.4(4) 1_554 2_564 ?
O10 Cs2 O15 92.8(5) 2_564 2_564 ?
O1 Cs2 O15 88.8(4) 2_564 2_564 ?
O5 Cs2 O15 81.5(4) 2_564 2_564 ?
O2W Cs2 O15 58.7(10) . 2_564 ?
O6 Cs2 O5W 59.7(13) . 1_554 ?
O15 Cs2 O5W 87.2(13) 1_554 1_554 ?
O16 Cs2 O5W 85.4(12) 1_554 1_554 ?
O10 Cs2 O5W 63.2(12) 2_564 1_554 ?
O1 Cs2 O5W 144.7(13) 2_564 1_554 ?
O5 Cs2 O5W 110.8(13) 2_564 1_554 ?
O2W Cs2 O5W 135.1(16) . 1_554 ?
O15 Cs2 O5W 120.1(12) 2_564 1_554 ?
O6 Cs2 O11 109.0(4) . 2_564 ?
O15 Cs2 O11 105.3(4) 1_554 2_564 ?
O16 Cs2 O11 153.9(4) 1_554 2_564 ?
O10 Cs2 O11 48.3(4) 2_564 2_564 ?
O1 Cs2 O11 82.7(4) 2_564 2_564 ?
O5 Cs2 O11 44.2(4) 2_564 2_564 ?
O2W Cs2 O11 102.3(9) . 2_564 ?
O15 Cs2 O11 47.0(4) 2_564 2_564 ?
O5W Cs2 O11 101.8(12) 1_554 2_564 ?
O6 Cs2 O3 127.0(4) . 2_564 ?
O15 Cs2 O3 96.9(5) 1_554 2_564 ?
O16 Cs2 O3 123.9(4) 1_554 2_564 ?
O10 Cs2 O3 83.2(4) 2_564 2_564 ?
O1 Cs2 O3 47.2(4) 2_564 2_564 ?
O5 Cs2 O3 44.0(4) 2_564 2_564 ?
O2W Cs2 O3 71.5(9) . 2_564 ?
O15 Cs2 O3 45.3(4) 2_564 2_564 ?
O5W Cs2 O3 144.1(12) 1_554 2_564 ?
O11 Cs2 O3 42.7(4) 2_564 2_564 ?
O6 Cs2 O1 47.3(4) . . ?
O15 Cs2 O1 148.7(5) 1_554 . ?
O16 Cs2 O1 142.7(4) 1_554 . ?
O10 Cs2 O1 75.4(5) 2_564 . ?
O1 Cs2 O1 137.8(2) 2_564 . ?
O5 Cs2 O1 104.9(4) 2_564 . ?
O2W Cs2 O1 89.6(10) . . ?
O15 Cs2 O1 50.8(4) 2_564 . ?
O5W Cs2 O1 69.6(12) 1_554 . ?
O11 Cs2 O1 61.7(3) 2_564 . ?
O3 Cs2 O1 90.8(4) 2_564 . ?
O2 K1 O22 104.7(12) . . ?
O2 K1 O12 154.1(16) . 2_575 ?
O22 K1 O12 70.0(9) . 2_575 ?
O2 K1 O13 125.5(14) . 2_575 ?
O22 K1 O13 123.6(13) . 2_575 ?
O12 K1 O13 53.5(7) 2_575 2_575 ?
O2 K1 O19 69.6(10) . 1_556 ?
O22 K1 O19 171.3(14) . 1_556 ?
O12 K1 O19 118.0(12) 2_575 1_556 ?
O13 K1 O19 64.6(8) 2_575 1_556 ?
O2 K1 O1W 84.7(16) . 1_565 ?
O22 K1 O1W 105.9(15) . 1_565 ?
O12 K1 O1W 121.2(16) 2_575 1_565 ?
O13 K1 O1W 102.9(13) 2_575 1_565 ?
O19 K1 O1W 67.6(13) 1_556 1_565 ?
O2 K1 O10 152.2(15) . 2_575 ?
O22 K1 O10 95.4(11) . 2_575 ?
O12 K1 O10 51.8(7) 2_575 2_575 ?
O13 K1 O10 50.9(7) 2_575 2_575 ?
O19 K1 O10 88.0(10) 1_556 2_575 ?
O1W K1 O10 71.3(13) 1_565 2_575 ?
O2 K1 O23 54.0(8) . . ?
O22 K1 O23 50.8(7) . . ?
O12 K1 O23 114.7(11) 2_575 . ?
O13 K1 O23 155.9(13) 2_575 . ?
O19 K1 O23 123.4(11) 1_556 . ?
O1W K1 O23 101.0(13) 1_565 . ?
O10 K1 O23 143.0(12) 2_575 . ?
O2 K1 W3 157.9(13) . 2_575 ?
O22 K1 W3 95.9(10) . 2_575 ?
O12 K1 W3 31.6(5) 2_575 2_575 ?
O13 K1 W3 32.5(5) 2_575 2_575 ?
O19 K1 W3 90.8(9) 1_556 2_575 ?
O1W K1 W3 97.5(13) 1_565 2_575 ?
O10 K1 W3 27.3(4) 2_575 2_575 ?
O23 K1 W3 145.3(11) . 2_575 ?
O2 K1 Cs1 65.0(10) . . ?
O22 K1 Cs1 80.3(9) . . ?
O12 K1 Cs1 89.0(9) 2_575 . ?
O13 K1 Cs1 97.5(9) 2_575 . ?
O19 K1 Cs1 102.3(10) 1_556 . ?
O1W K1 Cs1 149.6(15) 1_565 . ?
O10 K1 Cs1 138.6(11) 2_575 . ?
O23 K1 Cs1 59.4(6) . . ?
W3 K1 Cs1 111.6(9) 2_575 . ?
O2 K1 W6 80.4(9) . . ?
O22 K1 W6 24.4(5) . . ?
O12 K1 W6 90.8(9) 2_575 . ?
O13 K1 W6 142.3(11) 2_575 . ?
O19 K1 W6 149.7(11) 1_556 . ?
O1W K1 W6 106.7(13) 1_565 . ?
O10 K1 W6 119.2(10) 2_575 . ?
O23 K1 W6 26.4(4) . . ?
W3 K1 W6 119.4(9) 2_575 . ?
Cs1 K1 W6 66.9(5) . . ?
O2 K1 W5 127.6(14) . 2_575 ?
O22 K1 W5 72.9(8) . 2_575 ?
O12 K1 W5 26.6(5) 2_575 2_575 ?
O13 K1 W5 57.4(6) 2_575 2_575 ?
O19 K1 W5 115.8(10) 1_556 2_575 ?
O1W K1 W5 147.4(15) 1_565 2_575 ?
O10 K1 W5 76.4(7) 2_575 2_575 ?
O23 K1 W5 102.3(9) . 2_575 ?
W3 K1 W5 51.4(4) 2_575 2_575 ?
Cs1 K1 W5 63.0(5) . 2_575 ?
W6 K1 W5 85.5(6) . 2_575 ?
O3W K2 O5W 147(3) . . ?
O3W K2 O1W 140(2) . . ?
O5W K2 O1W 73(2) . . ?
O3W K2 O17 65(2) . . ?
O5W K2 O17 81.9(17) . . ?
O1W K2 O17 154.8(15) . . ?
O3W K2 K1 106.3(16) . 1_545 ?
O5W K2 K1 99.7(14) . 1_545 ?
O1W K2 K1 46.8(8) . 1_545 ?
O17 K2 K1 141.7(5) . 1_545 ?
O3W K2 K1 106.3(16) . 4_645 ?
O5W K2 K1 99.7(14) . 4_645 ?
O1W K2 K1 46.8(8) . 4_645 ?
O17 K2 K1 141.7(5) . 4_645 ?
K1 K2 K1 76.2(10) 1_545 4_645 ?
O3W K2 Cs2 114.5(15) . 4_656 ?
O5W K2 Cs2 44.8(8) . 4_656 ?
O1W K2 Cs2 96.0(10) . 4_656 ?
O17 K2 Cs2 64.9(5) . 4_656 ?
K1 K2 Cs2 139.2(8) 1_545 4_656 ?
K1 K2 Cs2 89.2(5) 4_645 4_656 ?
O3W K2 Cs2 114.5(15) . 1_556 ?
O5W K2 Cs2 44.8(8) . 1_556 ?
O1W K2 Cs2 96.0(10) . 1_556 ?
O17 K2 Cs2 64.9(5) . 1_556 ?
K1 K2 Cs2 89.2(5) 1_545 1_556 ?
K1 K2 Cs2 139.2(8) 4_645 1_556 ?
Cs2 K2 Cs2 77.2(4) 4_656 1_556 ?
W1 O1 Cs1 150.3(8) . 2_564 ?
W1 O1 Cs2 99.7(7) . 2_565 ?
Cs1 O1 Cs2 89.4(4) 2_564 2_565 ?
W1 O1 Cs2 93.2(7) . . ?
Cs1 O1 Cs2 106.9(4) 2_564 . ?
Cs2 O1 Cs2 119.3(5) 2_565 . ?
Yb O2 K1 124.2(13) . . ?
Yb O2 Cs1 103.7(9) . . ?
K1 O2 Cs1 73.8(10) . . ?
W1 O3 W4 151.7(9) . . ?
W1 O3 Cs2 85.1(5) . 2_565 ?
W4 O3 Cs2 91.5(5) . 2_565 ?
W1 O4 W1 120.9(10) 4_655 . ?
W3 O5 W1 149.0(9) . . ?
W3 O5 Cs2 90.3(5) . 2_565 ?
W1 O5 Cs2 90.7(5) . 2_565 ?
W2 O6 W1 121.6(7) . . ?
W2 O6 Cs2 119.9(7) . . ?
W1 O6 Cs2 118.2(6) . . ?
Si O7 W2 126.9(15) . . ?
Si O7 W1 123.3(7) . . ?
W2 O7 W1 91.7(6) . . ?
Si O7 W1 123.3(7) . 4_655 ?
W2 O7 W1 91.7(6) . 4_655 ?
W1 O7 W1 89.9(10) . 4_655 ?
W2 O8 Yb 153.5(13) . 1_554 ?
W2 O8 Cs2 92.4(6) . . ?
Yb O8 Cs2 102.7(5) 1_554 . ?
W2 O8 Cs2 92.4(6) . 4_655 ?
Yb O8 Cs2 102.7(5) 1_554 4_655 ?
Cs2 O8 Cs2 109.5(6) . 4_655 ?
W2 O9 W5 151.3(10) . . ?
W3 O10 Cs2 100.4(7) . 2_565 ?
W3 O10 K1 87.3(10) . 2_574 ?
Cs2 O10 K1 168.6(9) 2_565 2_574 ?
W4 O11 W3 154.5(9) . . ?
W4 O11 Cs1 109.5(6) . . ?
W3 O11 Cs1 94.8(6) . . ?
W4 O11 Cs2 96.1(6) . 2_565 ?
W3 O11 Cs2 85.0(6) . 2_565 ?
Cs1 O11 Cs2 104.2(4) . 2_565 ?
W3 O12 W5 120.6(7) . . ?
W3 O12 K1 95.0(9) . 2_574 ?
W5 O12 K1 111.0(9) . 2_574 ?
W6 O13 W3 121.6(8) . . ?
W6 O13 K1 118.3(9) . 2_574 ?
W3 O13 K1 91.7(9) . 2_574 ?
W6 O13 Cs1 108.4(6) . . ?
W3 O13 Cs1 104.4(6) . . ?
K1 O13 Cs1 111.1(8) 2_574 . ?
Si O14 W3 123.2(7) . . ?
Si O14 W6 121.7(9) . . ?
W3 O14 W6 92.9(5) . . ?
Si O14 W5 126.9(8) . . ?
W3 O14 W5 91.0(6) . . ?
W6 O14 W5 91.7(5) . . ?
W4 O15 Cs2 105.2(8) . 1_556 ?
W4 O15 Cs2 101.3(8) . 2_565 ?
Cs2 O15 Cs2 130.0(7) 1_556 2_565 ?
W4 O16 Yb 125.3(8) . . ?
W4 O16 Cs2 103.2(6) . 1_556 ?
Yb O16 Cs2 126.3(7) . 1_556 ?
W4 O16 Cs1 108.0(7) . . ?
Yb O16 Cs1 101.4(5) . . ?
Cs2 O16 Cs1 81.8(3) 1_556 . ?
W4 O17 W4 116.7(10) . 4_655 ?
W4 O17 K2 121.1(5) . . ?
W4 O17 K2 121.1(5) 4_655 . ?
Si O18 W4 126.6(6) . . ?
Si O18 W4 126.6(6) . 4_655 ?
W4 O18 W4 93.2(7) . 4_655 ?
Si O18 Yb 124.0(11) . . ?
W4 O18 Yb 87.0(5) . . ?
W4 O18 Yb 87.0(5) 4_655 . ?
W5 O19 K1 150.0(11) . 1_554 ?
W5 O19 Cs1 103.3(8) . 2_574 ?
K1 O19 Cs1 106.5(8) 1_554 2_574 ?
W5 O20 W6 123.7(8) . . ?
W5 O20 Cs1 103.7(6) . 2_574 ?
W6 O20 Cs1 132.1(7) . 2_574 ?
W5 O21 W5 153.8(13) . 4_655 ?
W6 O22 K1 113.4(12) . . ?
W6 O23 Yb 154.5(10) . . ?
W6 O23 K1 95.1(9) . . ?
Yb O23 K1 98.3(8) . . ?
W6 O23 Cs1 100.9(7) . . ?
Yb O23 Cs1 104.4(5) . . ?
K1 O23 Cs1 66.1(7) . . ?
W6 O24 W6 143.4(15) . 4_655 ?
K2 O1W K1 86.7(13) . 1_545 ?
K2 O1W K1 86.7(13) . 4_645 ?
K1 O1W K1 116(2) 1_545 4_645 ?
Cs1 O2W Cs2 82.1(12) 1_554 . ?
Cs1 O4W Cs1 162(3) 2_574 3_574 ?
K2 O5W Cs2 97.9(15) . 1_556 ?
K2 O5W Cs2 97.9(15) . 4_656 ?
Cs2 O5W Cs2 123(2) 1_556 4_656 ?

loop_
_geom_bond_atom_site_label_1
_geom_bond_atom_site_label_2
_geom_bond_distance
_geom_bond_site_symmetry_2
_geom_bond_publ_flag
W1 O1 1.684(15) . ?
W1 O3 1.842(17) . ?
W1 O4 1.920(10) . ?
W1 O5 1.935(16) . ?
W1 O6 1.936(17) . ?
W1 O7 2.37(2) . ?
W1 Cs2 3.902(2) 2_565 ?
W1 Cs2 4.190(2) . ?
W2 O8 1.73(2) . ?
W2 O9 1.858(17) 4_655 ?
W2 O9 1.858(17) . ?
W2 O6 1.921(16) . ?
W2 O6 1.921(16) 4_655 ?
W2 O7 2.33(2) . ?
W2 Cs2 4.2127(18) . ?
W2 Cs2 4.2127(18) 4_655 ?
W3 O10 1.666(17) . ?
W3 O5 1.886(16) . ?
W3 O12 1.909(16) . ?
W3 O11 1.925(17) . ?
W3 O13 1.947(16) . ?
W3 O14 2.304(14) . ?
W3 K1 3.62(3) 2_574 ?
W3 Cs2 3.868(2) 2_565 ?
W3 Cs1 4.097(2) . ?
W4 O15 1.70(2) . ?
W4 O16 1.739(16) . ?
W4 O11 1.911(17) . ?
W4 O17 1.955(11) . ?
W4 O3 2.038(16) . ?
W4 O18 2.291(13) . ?
W4 Yb 3.5701(14) . ?
W4 Cs2 3.957(2) 1_556 ?
W4 Cs2 4.186(2) 2_565 ?
W4 Cs1 4.478(2) . ?
W5 O19 1.719(17) . ?
W5 O20 1.823(16) . ?
W5 O21 1.908(5) . ?
W5 O12 1.940(16) . ?
W5 O9 1.986(16) . ?
W5 O14 2.385(17) . ?
W5 K1 4.04(3) 2_574 ?
W5 Cs1 4.065(2) 2_574 ?
W6 O23 1.733(16) . ?
W6 O22 1.745(19) . ?
W6 O24 1.919(9) . ?
W6 O13 1.937(15) . ?
W6 O20 2.046(16) . ?
W6 O14 2.371(14) . ?
W6 K1 3.87(3) . ?
W6 Cs1 4.190(2) . ?
Si O18 1.60(2) . ?
Si O7 1.64(2) . ?
Si O14 1.656(16) 4_655 ?
Si O14 1.656(16) . ?
Yb O16 2.272(15) . ?
Yb O16 2.272(15) 4_655 ?
Yb O23 2.301(17) . ?
Yb O23 2.301(17) 4_655 ?
Yb O2 2.32(2) 4_655 ?
Yb O2 2.32(2) . ?
Yb O8 2.39(2) 1_556 ?
Yb O18 2.86(2) . ?
Yb W4 3.5701(14) 4_655 ?
Yb K1 4.30(3) 4_655 ?
Yb K1 4.30(3) . ?
Cs1 O1 3.108(17) 2_565 ?
Cs1 O13 3.154(16) . ?
Cs1 O20 3.228(16) 2_575 ?
Cs1 O19 3.309(17) 2_575 ?
Cs1 O2W 3.35(6) 1_556 ?
Cs1 O11 3.461(16) . ?
Cs1 O23 3.502(18) . ?
Cs1 O2 3.51(3) . ?
Cs1 O16 3.626(16) . ?
Cs1 O4W 3.627(15) 2_575 ?
Cs1 K1 3.72(3) . ?
Cs1 W5 4.065(2) 2_575 ?
Cs2 O6 2.912(14) . ?
Cs2 O15 3.156(17) 1_554 ?
Cs2 O16 3.181(16) 1_554 ?
Cs2 O10 3.20(2) 2_564 ?
Cs2 O1 3.248(17) 2_564 ?
Cs2 O5 3.366(15) 2_564 ?
Cs2 O2W 3.46(5) . ?
Cs2 O15 3.51(2) 2_564 ?
Cs2 O5W 3.51(4) 1_554 ?
Cs2 O11 3.528(18) 2_564 ?
Cs2 O3 3.602(15) 2_564 ?
Cs2 O1 3.743(17) . ?
K1 O2 2.55(4) . ?
K1 O22 2.84(4) . ?
K1 O12 2.92(4) 2_575 ?
K1 O13 3.00(4) 2_575 ?
K1 O19 3.02(4) 1_556 ?
K1 O1W 3.11(5) 1_565 ?
K1 O10 3.30(4) 2_575 ?
K1 O23 3.32(4) . ?
K1 W3 3.62(3) 2_575 ?
K1 W5 4.04(3) 2_575 ?
K2 O3W 2.42(8) . ?
K2 O5W 3.02(8) . ?
K2 O1W 3.09(6) . ?
K2 O17 3.15(3) . ?
K2 K1 4.26(4) 1_545 ?
K2 K1 4.26(4) 4_645 ?
K2 Cs2 4.93(2) 4_656 ?
K2 Cs2 4.93(2) 1_556 ?
O1 Cs1 3.108(17) 2_564 ?
O1 Cs2 3.248(17) 2_565 ?
O3 Cs2 3.602(15) 2_565 ?
O4 W1 1.920(10) 4_655 ?
O5 Cs2 3.366(15) 2_565 ?
O7 W1 2.37(2) 4_655 ?
O8 Yb 2.39(2) 1_554 ?
O8 Cs2 3.769(13) 4_655 ?
O10 Cs2 3.20(2) 2_565 ?
O10 K1 3.30(4) 2_574 ?
O11 Cs2 3.528(18) 2_565 ?
O12 K1 2.92(4) 2_574 ?
O13 K1 3.00(4) 2_574 ?
O15 Cs2 3.156(17) 1_556 ?
O15 Cs2 3.51(2) 2_565 ?
O16 Cs2 3.181(16) 1_556 ?
O17 W4 1.955(11) 4_655 ?
O18 W4 2.291(13) 4_655 ?
O19 K1 3.02(4) 1_554 ?
O19 Cs1 3.309(17) 2_574 ?
O20 Cs1 3.228(16) 2_574 ?
O21 W5 1.908(5) 4_655 ?
O24 W6 1.919(8) 4_655 ?
O1W K1 3.11(5) 1_545 ?
O1W K1 3.11(5) 4_645 ?
O2W Cs1 3.35(6) 1_554 ?
O4W Cs1 3.627(15) 2_574 ?
O4W Cs1 3.627(15) 3_574 ?
O5W Cs2 3.51(4) 1_556 ?
O5W Cs2 3.51(4) 4_656 ?
